data_7052836
loop_
_publ_author_name
'Smiglak, Marcin'
'Hines, C. Corey'
'Reichert, W. Matthew'
'Vincek, Adam S.'
'Katritzky, Alan R.'
'Thrasher, Joseph S.'
'Sun, Luyi'
'McCrary, Parker D.'
'Beasley, Preston A.'
'Kelley, Steven P.'
'Rogers, Robin D.'

_publ_section_title
;
 Synthesis, limitations, and thermal properties of
 energetically-substituted, protonated imidazolium picrate and nitrate
 salts and further comparison with their methylated analogs
;
_journal_issue 3
_journal_name_full 'New Journal of Chemistry'
_journal_page_first 702
_journal_paper_doi 10.1039/c1nj20677j
_journal_volume 36
_journal_year 2012
_chemical_formula_sum 'C11 H11 N5 O7'
_chemical_formula_weight 325.25
_chemical_name_systematic
;
?
;
_space_group_IT_number 9
_symmetry_cell_setting monoclinic
_symmetry_space_group_name_Hall 'C -2yc'
_symmetry_space_group_name_H-M 'C 1 c 1'
_atom_sites_solution_hydrogens geom
_atom_sites_solution_primary direct
_atom_sites_solution_secondary difmap
_audit_creation_method SHELXL-97
_cell_angle_alpha 90.00
_cell_angle_beta 90.949(5)
_cell_angle_gamma 90.00
_cell_formula_units_Z 4
_cell_length_a 6.0755(19)
_cell_length_b 15.089(5)
_cell_length_c 14.771(4)
_cell_measurement_reflns_used 937
_cell_measurement_temperature 173(2)
_cell_measurement_theta_max 23.23
_cell_measurement_theta_min 2.70
_cell_volume 1353.9(7)
_computing_cell_refinement 'Bruker SAINT'
_computing_data_collection 'Bruker APEX2'
_computing_data_reduction 'Bruker SAINT'
_computing_molecular_graphics 'Bruker SHELXTL'
_computing_publication_material 'Bruker SHELXTL'
_computing_structure_refinement 'SHELXL-97 (Sheldrick, 2008)'
_computing_structure_solution 'SHELXS-97 (Sheldrick, 2008)'
_diffrn_ambient_temperature 173(2)
_diffrn_measured_fraction_theta_full 0.999
_diffrn_measured_fraction_theta_max 0.999
_diffrn_measurement_device_type 'Bruker APEX-II CCD'
_diffrn_measurement_method '\f and \w scans'
_diffrn_radiation_monochromator graphite
_diffrn_radiation_source 'fine-focus sealed tube'
_diffrn_radiation_type MoK\a
_diffrn_radiation_wavelength 0.71073
_diffrn_reflns_av_R_equivalents 0.0147
_diffrn_reflns_av_sigmaI/netI 0.0191
_diffrn_reflns_limit_h_max 6
_diffrn_reflns_limit_h_min -6
_diffrn_reflns_limit_k_max 16
_diffrn_reflns_limit_k_min -15
_diffrn_reflns_limit_l_max 15
_diffrn_reflns_limit_l_min -16
_diffrn_reflns_number 3030
_diffrn_reflns_theta_full 23.27
_diffrn_reflns_theta_max 23.27
_diffrn_reflns_theta_min 2.70
_exptl_absorpt_coefficient_mu 0.136
_exptl_absorpt_correction_T_max 0.9946
_exptl_absorpt_correction_T_min 0.8923
_exptl_absorpt_correction_type multi-scan
_exptl_absorpt_process_details 'SHELX SADABS'
_exptl_crystal_colour yellow
_exptl_crystal_density_diffrn 1.596
_exptl_crystal_density_meas 0
_exptl_crystal_density_method 'not measured'
_exptl_crystal_description fragment
_exptl_crystal_F_000 672
_exptl_crystal_size_max 0.86
_exptl_crystal_size_mid 0.24
_exptl_crystal_size_min 0.04
_refine_diff_density_max 0.111
_refine_diff_density_min -0.237
_refine_diff_density_rms 0.045
_refine_ls_abs_structure_details 'Flack H D (1983), Acta Cryst. A39, 876-881'
_refine_ls_abs_structure_Flack 0.7(8)
_refine_ls_extinction_method none
_refine_ls_goodness_of_fit_ref 1.104
_refine_ls_hydrogen_treatment mixed
_refine_ls_matrix_type full
_refine_ls_number_parameters 213
_refine_ls_number_reflns 1469
_refine_ls_number_restraints 2
_refine_ls_restrained_S_all 1.103
_refine_ls_R_factor_all 0.0230
_refine_ls_R_factor_gt 0.0228
_refine_ls_shift/su_max 0.000
_refine_ls_shift/su_mean 0.000
_refine_ls_structure_factor_coef Fsqd
_refine_ls_weighting_details 'calc w=1/[\s^2^(Fo^2^)+(0.0424P)^2^+0.2053P] where P=(Fo^2^+2Fc^2^)/3'
_refine_ls_weighting_scheme calc
_refine_ls_wR_factor_gt 0.0590
_refine_ls_wR_factor_ref 0.0593
_reflns_number_gt 1459
_reflns_number_total 1469
_reflns_threshold_expression >2sigma(I)
_cod_data_source_file c1nj20677j.txt
_cod_data_source_block 2a
_cod_depositor_comments
;
The following automatic conversions were performed:

'_symmetry_cell_setting' value 'Monoclinic' changed to 'monoclinic'
according to /home/saulius/struct/CIF-dictionaries/cif_core.dic
dictionary named 'cif_core.dic' version 2.4.1 from 2010-06-29.

Automatic conversion script
Id: cif_fix_values 1715 2011-07-08 13:25:40Z adriana 
;
_cod_original_cell_volume 1354.0(7)
_cod_original_sg_symbol_H-M Cc
_cod_database_code 7052836

loop_
_symmetry_equiv_pos_as_xyz
'x, y, z'
'x, -y, z+1/2'
'x+1/2, y+1/2, z'
'x+1/2, -y+1/2, z+1/2'

loop_
_atom_site_label
_atom_site_type_symbol
_atom_site_fract_x
_atom_site_fract_y
_atom_site_fract_z
_atom_site_U_iso_or_equiv
_atom_site_adp_type
_atom_site_occupancy
_atom_site_symmetry_multiplicity
_atom_site_calc_flag
_atom_site_refinement_flags
O1 O 0.1481(2) 0.38813(8) 0.10041(9) 0.0268(3) Uani 1 1 d .
O2 O -0.0110(2) 0.21612(8) 0.11372(10) 0.0350(4) Uani 1 1 d .
O3 O -0.0791(3) 0.19080(9) -0.02865(11) 0.0420(4) Uani 1 1 d .
O4 O -0.7443(2) 0.36497(9) -0.11196(10) 0.0322(3) Uani 1 1 d .
O5 O -0.7324(2) 0.50652(9) -0.08837(10) 0.0311(3) Uani 1 1 d .
O6 O -0.0782(2) 0.63751(8) 0.03557(11) 0.0349(4) Uani 1 1 d .
O7 O 0.1245(2) 0.56342(9) 0.12972(10) 0.0344(4) Uani 1 1 d .
N1 N 0.7632(3) 0.40282(10) 0.27750(11) 0.0236(4) Uani 1 1 d .
N3 N 0.4708(3) 0.44707(10) 0.20661(11) 0.0248(4) Uani 1 1 d .
H3A H 0.354(4) 0.4429(13) 0.1728(16) 0.030 Uiso 1 1 d .
N4 N -0.0775(3) 0.23894(10) 0.03837(12) 0.0277(4) Uani 1 1 d .
N5 N -0.6542(3) 0.43160(10) -0.08015(11) 0.0227(4) Uani 1 1 d .
N6 N -0.0216(3) 0.56740(10) 0.07130(11) 0.0228(4) Uani 1 1 d .
C2 C 0.5774(3) 0.37523(12) 0.23649(12) 0.0230(4) Uani 1 1 d .
C4 C 0.5903(3) 0.52180(12) 0.22887(13) 0.0255(4) Uani 1 1 d .
H4A H 0.5510 0.5813 0.2154 0.050 Uiso 1 1 calc R
C5 C 0.7735(3) 0.49450(12) 0.27340(14) 0.0258(4) Uani 1 1 d .
H5A H 0.8877 0.5311 0.2974 0.031 Uiso 1 1 calc R
C6 C 0.9302(4) 0.34444(15) 0.31706(15) 0.0341(5) Uani 1 1 d .
H6A H 0.8604 0.3027 0.3585 0.051 Uiso 1 1 calc R
H6B H 1.0396 0.3799 0.3504 0.051 Uiso 1 1 calc R
H6C H 1.0028 0.3115 0.2688 0.051 Uiso 1 1 calc R
C7 C 0.5032(3) 0.28213(12) 0.22800(14) 0.0303(5) Uani 1 1 d .
H7A H 0.6246 0.2455 0.2063 0.045 Uiso 1 1 calc R
H7B H 0.3792 0.2788 0.1848 0.045 Uiso 1 1 calc R
H7C H 0.4566 0.2604 0.2872 0.045 Uiso 1 1 calc R
C8 C -0.0340(3) 0.40082(12) 0.06248(12) 0.0198(4) Uani 1 1 d .
C9 C -0.1659(3) 0.32894(11) 0.02665(13) 0.0205(4) Uani 1 1 d .
C10 C -0.3609(3) 0.33700(12) -0.01924(12) 0.0219(4) Uani 1 1 d .
H10A H -0.4362 0.2862 -0.0417 0.026 Uiso 1 1 calc R
C11 C -0.4474(3) 0.42159(11) -0.03239(13) 0.0199(4) Uani 1 1 d .
C12 C -0.3334(3) 0.49622(12) -0.00181(12) 0.0190(4) Uani 1 1 d .
H12A H -0.3924 0.5537 -0.0121 0.023 Uiso 1 1 calc R
C13 C -0.1357(3) 0.48633(12) 0.04313(12) 0.0194(4) Uani 1 1 d .

loop_
_atom_site_aniso_label
_atom_site_aniso_U_11
_atom_site_aniso_U_22
_atom_site_aniso_U_33
_atom_site_aniso_U_23
_atom_site_aniso_U_13
_atom_site_aniso_U_12
O1 0.0203(7) 0.0239(7) 0.0360(8) -0.0008(5) -0.0094(6) 0.0010(6)
O2 0.0356(8) 0.0254(8) 0.0434(10) 0.0115(6) -0.0133(7) 0.0011(6)
O3 0.0483(10) 0.0244(8) 0.0527(10) -0.0144(7) -0.0129(7) 0.0107(6)
O4 0.0273(7) 0.0295(7) 0.0395(8) -0.0078(6) -0.0123(6) -0.0010(6)
O5 0.0276(7) 0.0254(7) 0.0400(9) 0.0024(6) -0.0063(6) 0.0087(6)
O6 0.0372(9) 0.0158(7) 0.0514(9) 0.0049(6) -0.0072(7) -0.0015(6)
O7 0.0313(8) 0.0283(8) 0.0430(9) -0.0033(6) -0.0147(8) -0.0049(6)
N1 0.0215(9) 0.0281(8) 0.0210(8) 0.0011(7) -0.0047(6) 0.0000(7)
N3 0.0217(9) 0.0284(9) 0.0242(9) -0.0016(7) -0.0019(7) 0.0000(8)
N4 0.0221(9) 0.0189(8) 0.0419(10) -0.0001(8) -0.0061(7) 0.0013(7)
N5 0.0190(9) 0.0262(10) 0.0229(8) -0.0008(7) -0.0029(7) 0.0025(7)
N6 0.0192(9) 0.0207(9) 0.0284(9) -0.0017(6) -0.0006(8) -0.0022(7)
C2 0.0214(10) 0.0285(10) 0.0192(10) 0.0005(8) -0.0016(8) 0.0008(9)
C4 0.0273(11) 0.0228(10) 0.0264(10) -0.0003(8) -0.0014(9) 0.0007(9)
C5 0.0287(11) 0.0264(9) 0.0221(9) -0.0044(9) -0.0006(8) -0.0050(9)
C6 0.0287(11) 0.0358(12) 0.0375(12) 0.0034(9) -0.0121(9) 0.0015(9)
C7 0.0277(11) 0.0272(11) 0.0358(11) 0.0000(8) -0.0066(9) -0.0023(9)
C8 0.0176(11) 0.0213(10) 0.0205(10) 0.0003(7) -0.0007(8) -0.0003(8)
C9 0.0200(10) 0.0153(9) 0.0263(10) 0.0020(7) -0.0003(8) 0.0014(7)
C10 0.0214(10) 0.0183(9) 0.0259(10) -0.0027(8) -0.0022(8) -0.0018(8)
C11 0.0176(10) 0.0223(10) 0.0199(9) -0.0004(7) 0.0004(8) 0.0018(8)
C12 0.0214(10) 0.0159(9) 0.0196(9) 0.0010(7) 0.0016(8) 0.0003(8)
C13 0.0205(10) 0.0152(9) 0.0224(10) -0.0031(7) 0.0017(8) -0.0023(7)

loop_
_atom_type_symbol
_atom_type_description
_atom_type_scat_dispersion_real
_atom_type_scat_dispersion_imag
_atom_type_scat_source
C C 0.0033 0.0016 'International Tables Vol C Tables 4.2.6.8 and 6.1.1.4'
H H 0.0000 0.0000 'International Tables Vol C Tables 4.2.6.8 and 6.1.1.4'
N N 0.0061 0.0033 'International Tables Vol C Tables 4.2.6.8 and 6.1.1.4'
O O 0.0106 0.0060 'International Tables Vol C Tables 4.2.6.8 and 6.1.1.4'

loop_
_geom_angle_atom_site_label_1
_geom_angle_atom_site_label_2
_geom_angle_atom_site_label_3
_geom_angle
C2 N1 C5 109.21(18)
C2 N1 C6 124.70(16)
C5 N1 C6 126.06(19)
C2 N3 C4 109.56(18)
O3 N4 O2 124.28(16)
O3 N4 C9 117.00(17)
O2 N4 C9 118.71(16)
O5 N5 O4 122.86(18)
O5 N5 C11 118.49(16)
O4 N5 C11 118.64(15)
O6 N6 O7 122.51(15)
O6 N6 C13 118.02(17)
O7 N6 C13 119.47(15)
N3 C2 N1 107.35(16)
N3 C2 C7 126.69(18)
N1 C2 C7 125.95(17)
C5 C4 N3 107.09(17)
C4 C5 N1 106.79(19)
O1 C8 C9 122.16(16)
O1 C8 C13 126.47(16)
C9 C8 C13 111.27(16)
C10 C9 C8 126.07(16)
C10 C9 N4 117.04(16)
C8 C9 N4 116.86(16)
C9 C10 C11 118.36(17)
C10 C11 C12 120.72(18)
C10 C11 N5 119.29(16)
C12 C11 N5 119.97(16)
C13 C12 C11 119.73(16)
C12 C13 C8 123.82(16)
C12 C13 N6 116.99(16)
C8 C13 N6 119.18(17)

loop_
_geom_bond_atom_site_label_1
_geom_bond_atom_site_label_2
_geom_bond_distance
O1 C8 1.247(2)
O2 N4 1.227(2)
O3 N4 1.228(2)
O4 N5 1.234(2)
O5 N5 1.231(2)
O6 N6 1.229(2)
O7 N6 1.229(2)
N1 C2 1.338(3)
N1 C5 1.386(2)
N1 C6 1.458(3)
N3 C2 1.334(2)
N3 C4 1.378(3)
N4 C9 1.469(2)
N5 C11 1.439(3)
N6 C13 1.463(2)
C2 C7 1.480(3)
C4 C5 1.348(3)
C8 C9 1.444(3)
C8 C13 1.457(3)
C9 C10 1.361(3)
C10 C11 1.393(3)
C11 C12 1.394(3)
C12 C13 1.371(3)
